data_4076854
loop_
_publ_author_name
'Sun, Hongsui'
'Burlakov, Vladimir V.'
'Spannenberg, Anke'
'Baumann, Wolfgang'
'Arndt, Perdita'
'Rosenthal, Uwe'

_publ_section_title
;
 Reactions of Zirconocene&#x2212;Alkyne Complexes with Polar
 Functionalized Olefins&#x2020;
;
_journal_issue 16
_journal_name_full Organometallics
_journal_page_first 3360
_journal_paper_doi 10.1021/om0201415
_journal_volume 21
_journal_year 2002
_chemical_formula_sum 'C32 H48 O Si2 Zr'
_chemical_formula_weight 596.10
_chemical_name_systematic
; 
 ? 
;
_space_group_IT_number 2
_symmetry_cell_setting triclinic
_symmetry_space_group_name_Hall '-P 1'
_symmetry_space_group_name_H-M 'P -1'
_atom_sites_solution_hydrogens geom
_atom_sites_solution_primary direct
_atom_sites_solution_secondary difmap
_audit_creation_method SHELXL
_cell_angle_alpha 108.19(3)
_cell_angle_beta 95.02(3)
_cell_angle_gamma 97.93(3)
_cell_formula_units_Z 2
_cell_length_a 11.067(2)
_cell_length_b 11.134(2)
_cell_length_c 13.521(3)
_cell_measurement_reflns_used 5000
_cell_measurement_temperature 293(2)
_cell_measurement_theta_max 20
_cell_measurement_theta_min 4
_cell_volume 1552.5(6)
_computing_cell_refinement STOE-CELL
_computing_data_collection STOE-EXPOSE
_computing_data_reduction STOE-INTEGRATE
_computing_molecular_graphics XP
_computing_publication_material SHELXL-93
_computing_structure_refinement 'SHELXL-93 (Sheldrick, 1993)'
_computing_structure_solution 'SHELXS-86 (Sheldrick, 1990)'
_diffrn_ambient_temperature 293(2)
_diffrn_measurement_device STOE-IPDS
_diffrn_measurement_method 'laser scanned imaging plate'
_diffrn_radiation_monochromator graphite
_diffrn_radiation_source 'fine-focus sealed tube'
_diffrn_radiation_type MoK\a
_diffrn_radiation_wavelength 0.71073
_diffrn_reflns_av_R_equivalents 0.0284
_diffrn_reflns_av_sigmaI/netI 0.0470
_diffrn_reflns_limit_h_max 12
_diffrn_reflns_limit_h_min -12
_diffrn_reflns_limit_k_max 12
_diffrn_reflns_limit_k_min -12
_diffrn_reflns_limit_l_max 15
_diffrn_reflns_limit_l_min -15
_diffrn_reflns_number 8423
_diffrn_reflns_theta_max 24.34
_diffrn_reflns_theta_min 1.88
_diffrn_standards_interval_time 360
_diffrn_standards_number 50-200
_exptl_absorpt_coefficient_mu 0.454
_exptl_absorpt_correction_type 'mean imaging plate intensity method'
_exptl_crystal_colour yellow
_exptl_crystal_density_diffrn 1.275
_exptl_crystal_description prism
_exptl_crystal_F_000 632
_exptl_crystal_size_max 0.4
_exptl_crystal_size_mid 0.3
_exptl_crystal_size_min 0.2
_refine_diff_density_max 0.554
_refine_diff_density_min -0.467
_refine_diff_density_rms 0.069
_refine_ls_extinction_method none
_refine_ls_goodness_of_fit_all 1.021
_refine_ls_goodness_of_fit_obs 1.092
_refine_ls_matrix_type full
_refine_ls_number_parameters 330
_refine_ls_number_reflns 4677
_refine_ls_number_restraints 8
_refine_ls_restrained_S_all 1.071
_refine_ls_restrained_S_obs 1.091
_refine_ls_R_factor_all 0.0493
_refine_ls_R_factor_obs 0.0394
_refine_ls_shift/esd_max 0.002
_refine_ls_shift/esd_mean 0.000
_refine_ls_structure_factor_coef Fsqd
_refine_ls_weighting_details 'w=1/[\s^2^(Fo^2^)+(0.0662P)^2^+0.0000P] where P=(Fo^2^+2Fc^2^)/3''
_refine_ls_weighting_scheme calc
_refine_ls_wR_factor_all 0.1090
_refine_ls_wR_factor_obs 0.1003
_reflns_number_observed 3876
_reflns_number_total 4682
_reflns_observed_criterion >2sigma(I)
_cod_data_source_file om0201415.cif
_cod_data_source_block 871
_cod_depositor_comments
;
The following automatic conversions were performed:

'_refine_ls_weighting_scheme' value 'calc
w=1/[\s^2^(Fo^2^)+(0.0662P)^2^+0.0000P] where P=(Fo^2^+2Fc^2^)/3''
was changed to 'calc'. New tag '_refine_ls_weighting_details' was
created. The value of the new tag was set to
'w=1/[\s^2^(Fo^2^)+(0.0662P)^2^+0.0000P] where P=(Fo^2^+2Fc^2^)/3''.

Automatic conversion script
Id: cif_fix_values 3143 2015-03-26 13:38:13Z robertas 
;
_cod_original_cell_volume 1552.5(5)
_cod_original_sg_symbol_H-M P-1
_cod_database_code 4076854

loop_
_symmetry_equiv_pos_as_xyz
'x, y, z'
'-x, -y, -z'

loop_
_atom_site_aniso_label
_atom_site_aniso_U_11
_atom_site_aniso_U_22
_atom_site_aniso_U_33
_atom_site_aniso_U_23
_atom_site_aniso_U_13
_atom_site_aniso_U_12
C2 0.040(2) 0.028(2) 0.032(2) 0.010(2) 0.003(2) 0.010(2)
C20 0.032(2) 0.044(2) 0.049(2) 0.015(2) 0.000(2) 0.009(2)
Si2B 0.057(2) 0.054(2) 0.100(3) 0.031(2) 0.034(2) 0.0335(13)
Si2A 0.0466(14) 0.050(2) 0.088(2) 0.014(2) -0.002(2) 0.0231(12)
C3 0.041(2) 0.033(2) 0.032(2) 0.004(2) -0.006(2) 0.002(2)
C4 0.034(2) 0.040(2) 0.029(2) 0.008(2) 0.001(2) 0.009(2)
C5 0.036(2) 0.040(2) 0.030(2) 0.013(2) 0.001(2) 0.010(2)
C6 0.035(2) 0.050(2) 0.032(2) 0.014(2) -0.001(2) 0.016(2)
C7 0.029(2) 0.054(2) 0.032(2) 0.014(2) -0.005(2) -0.002(2)
C8 0.040(2) 0.038(2) 0.029(2) 0.008(2) 0.009(2) 0.005(2)
C9 0.044(2) 0.034(2) 0.028(2) 0.005(2) 0.006(2) 0.009(2)
C10 0.040(2) 0.030(2) 0.032(2) 0.000(2) 0.003(2) 0.004(2)
C11 0.057(2) 0.028(2) 0.035(2) 0.007(2) 0.012(2) 0.016(2)
C12 0.040(2) 0.042(2) 0.032(2) 0.007(2) 0.013(2) 0.017(2)
C13 0.039(2) 0.063(3) 0.046(2) 0.013(2) 0.012(2) 0.022(2)
C14 0.043(2) 0.072(3) 0.049(3) 0.019(2) 0.009(2) 0.031(2)
C15 0.054(3) 0.049(2) 0.073(3) 0.025(2) 0.003(2) -0.008(2)
C16 0.089(4) 0.043(2) 0.054(3) 0.006(2) 0.001(3) 0.017(3)
C17 0.080(3) 0.049(3) 0.066(3) 0.030(2) 0.005(3) 0.011(2)
C18 0.031(2) 0.048(2) 0.056(3) 0.017(2) 0.011(2) -0.003(2)
C19 0.026(2) 0.053(2) 0.068(3) 0.022(2) 0.004(2) -0.001(2)
C21 0.052(2) 0.055(3) 0.047(3) 0.015(2) 0.017(2) 0.002(2)
C22 0.085(3) 0.058(3) 0.064(3) 0.035(3) 0.019(3) 0.006(3)
C23 0.079(3) 0.075(3) 0.052(3) 0.036(3) 0.014(3) 0.022(3)
C24 0.058(3) 0.054(2) 0.038(2) 0.020(2) 0.004(2) 0.013(2)
C25 0.054(2) 0.048(2) 0.035(2) 0.007(2) 0.012(2) 0.011(2)
C26 0.105(4) 0.060(3) 0.063(3) 0.027(3) 0.044(3) 0.016(3)
C27 0.141(6) 0.068(3) 0.114(5) 0.057(4) 0.074(5) 0.039(4)
C28 0.065(3) 0.047(2) 0.049(2) 0.023(2) 0.009(2) 0.019(2)
C29 0.041(2) 0.094(4) 0.090(4) 0.055(3) 0.017(3) -0.004(2)
O 0.0331(13) 0.0467(15) 0.046(2) 0.0195(13) 0.0076(12) 0.0019(12)
Si1 0.0492(6) 0.0289(5) 0.0416(6) 0.0116(5) 0.0004(5) 0.0021(5)
Zr 0.0254(2) 0.0258(2) 0.0270(2) 0.00795(14) 0.00398(13) 0.00511(13)

loop_
_atom_site_label
_atom_site_type_symbol
_atom_site_fract_x
_atom_site_fract_y
_atom_site_fract_z
_atom_site_U_iso_or_equiv
_atom_site_thermal_displace_type
_atom_site_occupancy
_atom_site_calc_flag
_atom_site_refinement_flags
_atom_site_disorder_group
C2 C 0.2174(3) 0.3957(3) 1.2289(3) 0.0328(8) Uani 1 d D .
C20 C 0.0157(3) 0.2441(4) 1.1440(3) 0.0419(9) Uani 1 d D .
H20A H -0.0455(3) 0.2516(4) 1.0914(3) 0.050 Uiso 1 calc R 1
H20B H 0.0698(3) 0.1900(4) 1.1064(3) 0.050 Uiso 1 calc R 1
C1B C 0.0918(4) 0.3761(5) 1.2119(10) 0.039(6) Uiso 0.50 d PD 2
Si2B Si -0.0179(3) 0.4885(3) 1.2732(3) 0.0652(8) Uani 0.50 d PD 2
C1A C 0.0937(4) 0.3793(4) 1.1984(10) 0.033(5) Uiso 0.50 d PD 1
Si2A Si -0.0179(2) 0.4964(3) 1.2003(3) 0.0626(7) Uani 0.50 d PD 1
C3 C 0.4041(3) 0.3585(3) 1.4045(3) 0.0378(8) Uani 1 d . .
H3 H 0.3915(3) 0.4432(3) 1.4230(3) 0.045 Uiso 1 calc R .
C4 C 0.3410(3) 0.2602(3) 1.4358(3) 0.0351(8) Uani 1 d . .
C5 C 0.3870(3) 0.1468(3) 1.3889(3) 0.0352(8) Uani 1 d . .
C6 C 0.4809(3) 0.1750(4) 1.3312(3) 0.0383(8) Uani 1 d . .
C7 C 0.4897(3) 0.3047(4) 1.3398(3) 0.0401(9) Uani 1 d . .
H7 H 0.5433(3) 0.3483(4) 1.3081(3) 0.048 Uiso 1 calc R .
C8 C 0.3937(3) 0.1742(3) 1.0612(3) 0.0363(8) Uani 1 d . .
C9 C 0.2662(3) 0.1379(3) 1.0244(3) 0.0361(8) Uani 1 d . .
C10 C 0.2226(3) 0.0316(3) 1.0544(3) 0.0370(8) Uani 1 d . .
H10 H 0.1418(3) -0.0120(3) 1.0406(3) 0.044 Uiso 1 calc R .
C11 C 0.3227(4) 0.0029(3) 1.1088(3) 0.0395(9) Uani 1 d . .
H11 H 0.3191(4) -0.0624(3) 1.1383(3) 0.047 Uiso 1 calc R .
C12 C 0.4296(3) 0.0894(4) 1.1112(3) 0.0379(8) Uani 1 d . .
C13 C 0.5582(4) 0.0929(4) 1.1601(3) 0.0486(10) Uani 1 d . .
H13A H 0.6102(4) 0.1724(4) 1.1643(3) 0.058 Uiso 1 calc R .
H13B H 0.5922(4) 0.0221(4) 1.1166(3) 0.058 Uiso 1 calc R .
C14 C 0.5561(4) 0.0830(4) 1.2702(3) 0.0530(11) Uani 1 d . .
H14A H 0.5212(4) -0.0039(4) 1.2649(3) 0.064 Uiso 1 calc R .
H14B H 0.6396(4) 0.1027(4) 1.3066(3) 0.064 Uiso 1 calc R .
C15 C 0.4822(4) 0.5666(4) 1.2743(4) 0.0592(12) Uani 1 d . .
H15A H 0.5239(4) 0.6542(4) 1.2986(4) 0.089 Uiso 1 calc R .
H15B H 0.4979(4) 0.5250(4) 1.2041(4) 0.089 Uiso 1 calc R .
H15C H 0.5119(4) 0.5228(4) 1.3199(4) 0.089 Uiso 1 calc R .
C16 C 0.2993(5) 0.6622(4) 1.4136(4) 0.0647(13) Uani 1 d . .
H16A H 0.2142(5) 0.6651(4) 1.4210(4) 0.097 Uiso 1 calc R .
H16B H 0.3434(5) 0.7478(4) 1.4283(4) 0.097 Uiso 1 calc R .
H16C H 0.3338(5) 0.6247(4) 1.4621(4) 0.097 Uiso 1 calc R .
C17 C 0.2765(5) 0.6498(4) 1.1799(4) 0.0627(12) Uani 1 d . .
H17A H 0.1902(5) 0.6540(4) 1.1733(4) 0.094 Uiso 1 calc R .
H17B H 0.2975(5) 0.6048(4) 1.1125(4) 0.094 Uiso 1 calc R .
H17C H 0.3235(5) 0.7352(4) 1.2056(4) 0.094 Uiso 1 calc R .
C18 C 0.0073(3) 0.1156(4) 1.2625(3) 0.0457(10) Uani 1 d . .
C19 C -0.0505(3) 0.1723(4) 1.2052(4) 0.0495(10) Uani 1 d . .
H19 H -0.1353(3) 0.1674(4) 1.2030(4) 0.059 Uiso 1 calc R .
C21 C 0.4754(4) 0.2719(4) 1.0284(3) 0.0521(11) Uani 1 d . .
H21A H 0.5301(4) 0.2288(4) 0.9825(3) 0.063 Uiso 1 calc R .
H21B H 0.5256(4) 0.3344(4) 1.0902(3) 0.063 Uiso 1 calc R .
C22 C 0.3995(5) 0.3403(5) 0.9715(4) 0.0655(13) Uani 1 d . .
H22A H 0.3682(5) 0.4065(5) 1.0231(4) 0.079 Uiso 1 calc R .
H22B H 0.4527(5) 0.3822(5) 0.9342(4) 0.079 Uiso 1 calc R .
C23 C 0.2934(5) 0.2525(5) 0.8949(4) 0.0637(13) Uani 1 d . .
H23A H 0.3232(5) 0.1837(5) 0.8447(4) 0.076 Uiso 1 calc R .
H23B H 0.2531(5) 0.2998(5) 0.8565(4) 0.076 Uiso 1 calc R .
C24 C 0.2016(4) 0.1963(4) 0.9530(3) 0.0487(10) Uani 1 d . .
H24A H 0.1614(4) 0.2634(4) 0.9942(3) 0.058 Uiso 1 calc R .
H24B H 0.1389(4) 0.1312(4) 0.9027(3) 0.058 Uiso 1 calc R .
C25 C 0.2458(4) 0.2660(4) 1.5092(3) 0.0468(10) Uani 1 d . .
H25A H 0.1654(4) 0.2608(4) 1.4717(3) 0.056 Uiso 1 calc R .
H25B H 0.2649(4) 0.3472(4) 1.5663(3) 0.056 Uiso 1 calc R .
C26 C 0.2431(6) 0.1557(4) 1.5536(4) 0.0722(15) Uani 1 d . .
H26A H 0.3134(6) 0.1762(4) 1.6078(4) 0.087 Uiso 1 calc R .
H26B H 0.1694(6) 0.1495(4) 1.5868(4) 0.087 Uiso 1 calc R .
C27 C 0.2454(7) 0.0305(5) 1.4771(5) 0.096(2) Uani 1 d . .
H27A H 0.1676(7) 0.0029(5) 1.4308(5) 0.115 Uiso 1 calc R .
H27B H 0.2508(7) -0.0304(5) 1.5146(5) 0.115 Uiso 1 calc R .
C28 C 0.3473(4) 0.0239(4) 1.4108(3) 0.0510(10) Uani 1 d . .
H28A H 0.3204(4) -0.0449(4) 1.3445(3) 0.061 Uiso 1 calc R .
H28B H 0.4176(4) 0.0032(4) 1.4462(3) 0.061 Uiso 1 calc R .
C29 C -0.0533(4) 0.0389(5) 1.3237(4) 0.0705(15) Uani 1 d . .
H29A H 0.0080(4) 0.0076(5) 1.3588(4) 0.106 Uiso 1 calc R .
H29B H -0.1116(4) -0.0323(5) 1.2766(4) 0.106 Uiso 1 calc R .
H29C H -0.0952(4) 0.0923(5) 1.3748(4) 0.106 Uiso 1 calc R .
O O 0.1314(2) 0.1246(2) 1.2713(2) 0.0412(6) Uani 1 d . .
Si1 Si 0.31218(10) 0.56216(9) 1.27492(9) 0.0407(3) Uani 1 d . .
Zr Zr 0.28539(3) 0.20454(3) 1.23244(3) 0.02617(13) Uani 1 d . .
C30B C -0.1758(7) 0.4299(10) 1.2294(9) 0.063(3) Uiso 0.50 d PD 2
H30D H -0.1908(7) 0.3380(10) 1.2093(9) 0.094 Uiso 0.50 calc PR 2
H30E H -0.2003(7) 0.4551(10) 1.1700(9) 0.094 Uiso 0.50 calc PR 2
H30F H -0.2223(7) 0.4648(10) 1.2850(9) 0.094 Uiso 0.50 calc PR 2
C31B C 0.0098(12) 0.6570(7) 1.3099(10) 0.065(3) Uiso 0.50 d PD 2
H31D H 0.0960(12) 0.6888(7) 1.3338(10) 0.098 Uiso 0.50 calc PR 2
H31E H -0.0367(12) 0.6918(7) 1.3655(10) 0.098 Uiso 0.50 calc PR 2
H31F H -0.0147(12) 0.6822(7) 1.2505(10) 0.098 Uiso 0.50 calc PR 2
C32B C -0.0258(13) 0.4773(14) 1.3994(7) 0.109(4) Uiso 0.50 d PD 2
H32D H 0.0546(13) 0.5059(14) 1.4401(7) 0.163 Uiso 0.50 calc PR 2
H32E H -0.0546(13) 0.3897(14) 1.3936(7) 0.163 Uiso 0.50 calc PR 2
H32F H -0.0817(13) 0.5301(14) 1.4335(7) 0.163 Uiso 0.50 calc PR 2
C30A C -0.1765(7) 0.4230(11) 1.1777(10) 0.076(3) Uiso 0.50 d PD 1
H30A H -0.1849(7) 0.3337(11) 1.1371(10) 0.114 Uiso 0.50 calc PR 1
H30B H -0.2239(7) 0.4647(11) 1.1399(10) 0.114 Uiso 0.50 calc PR 1
H30C H -0.2057(7) 0.4310(11) 1.2438(10) 0.114 Uiso 0.50 calc PR 1
C31A C 0.0125(12) 0.6637(8) 1.2752(9) 0.066(3) Uiso 0.50 d PD 1
H31A H 0.0992(12) 0.6957(8) 1.2838(9) 0.099 Uiso 0.50 calc PR 1
H31B H -0.0136(12) 0.6758(8) 1.3430(9) 0.099 Uiso 0.50 calc PR 1
H31C H -0.0318(12) 0.7095(8) 1.2391(9) 0.099 Uiso 0.50 calc PR 1
C32A C -0.0320(14) 0.5150(15) 1.0733(8) 0.116(5) Uiso 0.50 d PD 1
H32A H 0.0458(14) 0.5554(15) 1.0625(8) 0.173 Uiso 0.50 calc PR 1
H32B H -0.0930(14) 0.5673(15) 1.0689(8) 0.173 Uiso 0.50 calc PR 1
H32C H -0.0564(14) 0.4322(15) 1.0203(8) 0.173 Uiso 0.50 calc PR 1

loop_
_atom_type_symbol
_atom_type_description
_atom_type_scat_dispersion_real
_atom_type_scat_dispersion_imag
_atom_type_scat_source
C C 0.0033 0.0016 'International Tables Vol C Tables 4.2.6.8 and 6.1.1.4'
H H 0.0000 0.0000 'International Tables Vol C Tables 4.2.6.8 and 6.1.1.4'
O O 0.0106 0.0060 'International Tables Vol C Tables 4.2.6.8 and 6.1.1.4'
Si Si 0.0817 0.0704 'International Tables Vol C Tables 4.2.6.8 and 6.1.1.4'
Zr Zr -2.9673 0.5597 'International Tables Vol C Tables 4.2.6.8 and 6.1.1.4'

loop_
_geom_angle_atom_site_label_1
_geom_angle_atom_site_label_2
_geom_angle_atom_site_label_3
_geom_angle
C1B C2 Si1 121.6(3)
C1A C2 Si1 119.5(3)
C1B C2 Zr 110.0(4)
C1A C2 Zr 113.4(3)
Si1 C2 Zr 126.8(2)
C19 C20 C1A 121.4(6)
C19 C20 C1B 114.1(6)
C2 C1B C20 121.4(3)
C2 C1B Si2B 129.1(4)
C20 C1B Si2B 109.2(3)
C30B Si2B C31B 109.5(6)
C30B Si2B C32B 94.3(6)
C31B Si2B C32B 97.6(7)
C30B Si2B C1B 115.9(4)
C31B Si2B C1B 126.4(5)
C32B Si2B C1B 105.7(6)
C2 C1A C20 121.4(3)
C2 C1A Si2A 133.2(3)
C20 C1A Si2A 105.4(3)
C30A Si2A C31A 114.7(6)
C30A Si2A C32A 90.4(7)
C31A Si2A C32A 96.8(7)
C30A Si2A C1A 113.7(4)
C31A Si2A C1A 125.3(5)
C32A Si2A C1A 106.9(7)
C4 C3 C7 107.5(3)
C4 C3 Zr 77.4(2)
C7 C3 Zr 71.8(2)
C5 C4 C3 107.7(3)
C5 C4 C25 122.3(3)
C3 C4 C25 129.9(3)
C5 C4 Zr 73.8(2)
C3 C4 Zr 70.9(2)
C25 C4 Zr 123.2(2)
C4 C5 C6 108.5(3)
C4 C5 C28 122.6(3)
C6 C5 C28 128.5(3)
C4 C5 Zr 74.9(2)
C6 C5 Zr 72.3(2)
C28 C5 Zr 124.2(3)
C7 C6 C5 107.4(3)
C7 C6 C14 126.1(3)
C5 C6 C14 126.6(4)
C7 C6 Zr 71.1(2)
C5 C6 Zr 76.0(2)
C14 C6 Zr 117.7(3)
C6 C7 C3 108.9(3)
C6 C7 Zr 76.6(2)
C3 C7 Zr 75.6(2)
C12 C8 C9 108.8(3)
C12 C8 C21 128.0(3)
C9 C8 C21 122.0(3)
C12 C8 Zr 71.2(2)
C9 C8 Zr 74.8(2)
C21 C8 Zr 129.9(3)
C10 C9 C8 107.5(3)
C10 C9 C24 129.5(4)
C8 C9 C24 122.5(3)
C10 C9 Zr 69.6(2)
C8 C9 Zr 74.3(2)
C24 C9 Zr 128.4(2)
C11 C10 C9 107.9(3)
C11 C10 Zr 70.6(2)
C9 C10 Zr 79.1(2)
C10 C11 C12 108.7(3)
C10 C11 Zr 76.8(2)
C12 C11 Zr 78.0(2)
C8 C12 C11 107.1(3)
C8 C12 C13 126.0(3)
C11 C12 C13 127.0(3)
C8 C12 Zr 77.7(2)
C11 C12 Zr 69.5(2)
C13 C12 Zr 117.4(2)
C12 C13 C14 110.1(3)
C6 C14 C13 110.1(3)
C19 C18 O 120.9(3)
C19 C18 C29 125.2(4)
O C18 C29 113.9(3)
C18 C19 C20 122.1(3)
C8 C21 C22 111.3(3)
C23 C22 C21 113.4(4)
C22 C23 C24 110.0(4)
C9 C24 C23 110.3(3)
C4 C25 C26 110.3(3)
C27 C26 C25 115.3(4)
C26 C27 C28 116.2(5)
C27 C28 C5 113.4(3)
C18 O Zr 144.4(2)
C15 Si1 C2 114.5(2)
C15 Si1 C17 101.4(2)
C2 Si1 C17 110.6(2)
C15 Si1 C16 103.9(2)
C2 Si1 C16 114.8(2)
C17 Si1 C16 110.7(2)
O Zr C2 96.85(11)
O Zr C11 94.98(12)
C2 Zr C11 139.09(12)
O Zr C7 130.19(11)
C2 Zr C7 97.69(13)
C11 Zr C7 104.03(13)
O Zr C3 105.15(11)
C2 Zr C3 80.59(12)
C11 Zr C3 133.04(13)
C7 Zr C3 32.66(12)
O Zr C10 85.33(12)
C2 Zr C10 109.95(12)
C11 Zr C10 32.62(12)
C7 Zr C10 132.13(12)
C3 Zr C10 164.49(11)
O Zr C6 112.77(11)
C2 Zr C6 129.60(13)
C11 Zr C6 79.72(13)
C7 Zr C6 32.22(12)
C3 Zr C6 53.43(12)
C10 Zr C6 112.19(12)
O Zr C12 127.26(12)
C2 Zr C12 125.02(12)
C11 Zr C12 32.49(12)
C7 Zr C12 78.90(13)
C3 Zr C12 111.51(12)
C10 Zr C12 53.25(12)
C6 Zr C12 66.35(12)
O Zr C5 82.15(11)
C2 Zr C5 130.28(12)
C11 Zr C5 90.07(12)
C7 Zr C5 52.79(12)
C3 Zr C5 52.64(12)
C10 Zr C5 119.42(12)
C6 Zr C5 31.72(11)
C12 Zr C5 91.05(11)
O Zr C4 77.76(11)
C2 Zr C4 99.53(12)
C11 Zr C4 121.25(12)
C7 Zr C4 52.93(12)
C3 Zr C4 31.76(11)
C10 Zr C4 147.54(11)
C6 Zr C4 52.53(11)
C12 Zr C4 118.66(11)
C5 Zr C4 31.34(11)
O Zr C8 137.05(12)
C2 Zr C8 94.66(11)
C11 Zr C8 52.38(12)
C7 Zr C8 88.62(12)
C3 Zr C8 117.53(12)
C10 Zr C8 51.92(12)
C6 Zr C8 90.26(11)
C12 Zr C8 31.12(11)
C5 Zr C8 119.61(11)
C4 Zr C8 140.29(11)
O Zr C9 108.96(12)
C2 Zr C9 86.60(11)
C11 Zr C9 52.56(11)
C7 Zr C9 119.24(12)
C3 Zr C9 144.71(11)
C10 Zr C9 31.29(11)
C6 Zr C9 117.94(11)
C12 Zr C9 51.94(12)
C5 Zr C9 140.96(11)
C4 Zr C9 170.45(10)
C8 Zr C9 30.88(11)

loop_
_geom_bond_atom_site_label_1
_geom_bond_atom_site_label_2
_geom_bond_distance
C2 C1B 1.365(5)
C2 C1A 1.365(5)
C2 Si1 1.884(4)
C2 Zr 2.366(3)
C20 C19 1.489(5)
C20 C1A 1.547(5)
C20 C1B 1.547(5)
C1B Si2B 1.916(5)
Si2B C30B 1.758(7)
Si2B C31B 1.759(7)
Si2B C32B 1.759(7)
C1A Si2A 1.912(5)
Si2A C30A 1.788(7)
Si2A C31A 1.788(7)
Si2A C32A 1.788(7)
C3 C4 1.413(5)
C3 C7 1.413(5)
C3 Zr 2.536(4)
C4 C5 1.411(5)
C4 C25 1.503(5)
C4 Zr 2.619(4)
C5 C6 1.411(5)
C5 C28 1.504(5)
C5 Zr 2.604(3)
C6 C7 1.401(5)
C6 C14 1.500(5)
C6 Zr 2.557(4)
C7 Zr 2.487(4)
C8 C12 1.402(5)
C8 C9 1.413(5)
C8 C21 1.515(5)
C8 Zr 2.650(3)
C9 C10 1.405(5)
C9 C24 1.505(5)
C9 Zr 2.657(4)
C10 C11 1.405(5)
C10 Zr 2.536(4)
C11 C12 1.409(5)
C11 Zr 2.458(3)
C12 C13 1.505(5)
C12 Zr 2.567(3)
C13 C14 1.528(6)
C15 Si1 1.877(4)
C16 Si1 1.888(4)
C17 Si1 1.887(4)
C18 C19 1.318(6)
C18 O 1.356(4)
C18 C29 1.498(5)
C21 C22 1.519(6)
C22 C23 1.499(7)
C23 C24 1.520(6)
C25 C26 1.525(6)
C26 C27 1.458(7)
C27 C28 1.497(6)
O Zr 2.001(2)
